data_2222757
loop_
_publ_author_name
'Kim, Nam-Ho'
'Ha, Kwang'

_publ_section_title <i>catena</i>-Poly[[diaquadibromidomanganese(III)]-\m-pyridine-2-carboxylato]
_journal_coeditor_code IM2127
_journal_issue 8
_journal_name_full 'Acta Crystallographica Section E'
_journal_page_first m983
_journal_page_last m984
_journal_paper_doi 10.1107/S160053680902844X
_journal_volume 65
_journal_year 2009
_chemical_formula_iupac '[Mn Br2 (C6 H4 N O2) (H2 O)2]'
_chemical_formula_moiety 'C6 H8 Br2 Mn N O4'
_chemical_formula_sum 'C6 H8 Br2 Mn N O4'
_chemical_formula_weight 372.89
_chemical_name_systematic
;
<i>catena</i>-Poly[[diaquadibromidomanganese(III)]-\m-pyridine-2-carboxylato]
;
_space_group_IT_number 14
_symmetry_cell_setting monoclinic
_symmetry_space_group_name_Hall '-P 2ybc'
_symmetry_space_group_name_H-M 'P 1 21/c 1'
_atom_sites_solution_hydrogens geom
_atom_sites_solution_primary direct
_atom_sites_solution_secondary difmap
_cell_angle_alpha 90.00
_cell_angle_beta 109.810(6)
_cell_angle_gamma 90.00
_cell_formula_units_Z 4
_cell_length_a 10.290(3)
_cell_length_b 13.814(4)
_cell_length_c 7.978(3)
_cell_measurement_reflns_used 2889
_cell_measurement_temperature 223(2)
_cell_measurement_theta_max 28.22
_cell_measurement_theta_min 2.57
_cell_volume 1066.9(6)
_computing_cell_refinement 'SAINT (Bruker, 2000)'
_computing_data_collection 'SMART (Bruker, 2000)'
_computing_data_reduction 'SAINT (Bruker, 2000)'
_computing_molecular_graphics 'ORTEP-3 (Farrugia, 1997) and PLATON (Spek, 2009)'
_computing_publication_material 'SHELXL97 (Sheldrick, 2008)'
_computing_structure_refinement 'SHELXL97 (Sheldrick, 2008)'
_computing_structure_solution 'SHELXS97 (Sheldrick, 2008)'
_diffrn_ambient_temperature 223(2)
_diffrn_measured_fraction_theta_full 0.997
_diffrn_measured_fraction_theta_max 0.997
_diffrn_measurement_device_type 'Bruker SMART 1000 CCD'
_diffrn_measurement_method '\f and \w'
_diffrn_radiation_monochromator graphite
_diffrn_radiation_source 'fine-focus sealed tube'
_diffrn_radiation_type 'Mo K\a'
_diffrn_radiation_wavelength 0.71073
_diffrn_reflns_av_R_equivalents 0.0597
_diffrn_reflns_av_sigmaI/netI 0.0684
_diffrn_reflns_limit_h_max 11
_diffrn_reflns_limit_h_min -12
_diffrn_reflns_limit_k_max 17
_diffrn_reflns_limit_k_min -17
_diffrn_reflns_limit_l_max 9
_diffrn_reflns_limit_l_min -5
_diffrn_reflns_number 6572
_diffrn_reflns_theta_full 26.36
_diffrn_reflns_theta_max 26.36
_diffrn_reflns_theta_min 2.10
_diffrn_standards_decay_% 0
_diffrn_standards_interval_count 0
_diffrn_standards_interval_time 0
_diffrn_standards_number 0
_exptl_absorpt_coefficient_mu 8.714
_exptl_absorpt_correction_T_max 0.418
_exptl_absorpt_correction_T_min 0.133
_exptl_absorpt_correction_type multi-scan
_exptl_absorpt_process_details '(SADABS; Bruker, 2000)'
_exptl_crystal_colour colorless
_exptl_crystal_density_diffrn 2.321
_exptl_crystal_density_method 'not measured'
_exptl_crystal_description plate
_exptl_crystal_F_000 712
_exptl_crystal_size_max 0.25
_exptl_crystal_size_mid 0.23
_exptl_crystal_size_min 0.10
_refine_diff_density_max 2.854
_refine_diff_density_min -1.460
_refine_ls_extinction_method none
_refine_ls_goodness_of_fit_ref 1.144
_refine_ls_hydrogen_treatment constr
_refine_ls_matrix_type full
_refine_ls_number_parameters 127
_refine_ls_number_reflns 2168
_refine_ls_number_restraints 0
_refine_ls_restrained_S_all 1.144
_refine_ls_R_factor_all 0.1062
_refine_ls_R_factor_gt 0.0698
_refine_ls_shift/su_max 0.000
_refine_ls_shift/su_mean 0.000
_refine_ls_structure_factor_coef Fsqd
_refine_ls_weighting_details 'calc w=1/[\s^2^(Fo^2^)+(0.135P)^2^+7.437P] where P=(Fo^2^+2Fc^2^)/3'
_refine_ls_weighting_scheme calc
_refine_ls_wR_factor_gt 0.1819
_refine_ls_wR_factor_ref 0.2481
_reflns_number_gt 1510
_reflns_number_total 2168
_reflns_threshold_expression I>2\s(I)
_cod_data_source_file im2127.cif
_cod_data_source_block I
_cod_depositor_comments
;
The following automatic conversions were performed:
'_symmetry_cell_setting' value 'Monoclinic' changed to 'monoclinic'
according to '/home/saulius/struct/CIF-dictionaries/cif_core.dic'
dictionary named 'cif_core.dic' version 2.4.1 from
2010-06-29.

'_exptl_absorpt_correction_type' value 'Multi-scan' changed
to 'multi-scan' according to
'/home/saulius/struct/CIF-dictionaries/cif_core.dic' dictionary named
'cif_core.dic' version 2.4.1 from 2010-06-29.

Automatic conversion script
Id: cif_fix_enum 1527 2010-12-29 10:47:43Z saulius 

The following automatic conversions were performed:

'_symmetry_cell_setting' value 'Monoclinic' changed to 'monoclinic'
according to /home/saulius/struct/CIF-dictionaries/cif_core.dic
dictionary named 'cif_core.dic' version 2.4.1 from
2010-06-29.

'_exptl_absorpt_correction_type' value 'Multi-scan'
changed to 'multi-scan' according to
/home/saulius/struct/CIF-dictionaries/cif_core.dic dictionary named
'cif_core.dic' version 2.4.1 from 2010-06-29.

Automatic conversion script
Id: cif_fix_values 1715 2011-07-08 13:25:40Z adriana 
;
_cod_original_sg_symbol_H-M 'P 21/c'
_cod_database_code 2222757
_cod_database_fobs_code 2222757

loop_
_symmetry_equiv_pos_as_xyz
'x, y, z'
'-x, y+1/2, -z+1/2'
'-x, -y, -z'
'x, -y-1/2, z-1/2'

loop_
_atom_site_type_symbol
_atom_site_label
_atom_site_fract_x
_atom_site_fract_y
_atom_site_fract_z
_atom_site_U_iso_or_equiv
_atom_site_adp_type
_atom_site_calc_flag
_atom_site_refinement_flags
_atom_site_occupancy
_atom_site_disorder_assembly
_atom_site_disorder_group
Mn Mn1 1.11555(19) 0.12215(13) 0.3085(2) 0.0262(5) Uani d . 1 . .
Br Br1 1.27174(14) 0.06169(8) 0.63672(16) 0.0287(4) Uani d . 1 . .
Br Br2 1.29649(14) 0.06032(9) 0.17035(17) 0.0322(4) Uani d . 1 . .
O O1 0.9974(9) 0.1781(7) 0.0294(12) 0.037(2) Uani d . 1 . .
O O2 0.9538(9) 0.1716(6) 0.4164(12) 0.033(2) Uani d . 1 . .
O O3 1.0017(9) -0.0140(6) 0.2414(12) 0.039(2) Uani d . 1 . .
H H3A 0.9255 -0.0079 0.2534 0.059 Uiso d . 1 . .
H H3B 1.0868 -0.0659 0.2907 0.059 Uiso d . 1 . .
O O4 1.1968(11) 0.2673(6) 0.3608(12) 0.039(2) Uani d . 1 . .
H H4A 1.1943 0.2857 0.4586 0.058 Uiso d . 1 . .
H H4B 1.1898 0.3074 0.2510 0.058 Uiso d . 1 . .
N N1 0.7263(11) 0.3399(7) 0.0142(14) 0.031(2) Uani d . 1 . .
C C1 0.6010(14) 0.3448(9) 0.0408(19) 0.035(3) Uani d . 1 . .
H H1 0.5611 0.4054 0.0464 0.042 Uiso calc R 1 . .
C C2 0.5345(14) 0.2620(11) 0.059(2) 0.041(4) Uani d . 1 . .
H H2 0.4469 0.2652 0.0714 0.049 Uiso calc R 1 . .
C C3 0.5976(14) 0.1726(12) 0.0593(18) 0.042(4) Uani d . 1 . .
H H3 0.5538 0.1153 0.0750 0.050 Uiso calc R 1 . .
C C4 0.7258(12) 0.1683(9) 0.0361(16) 0.027(3) Uani d . 1 . .
H H4 0.7690 0.1083 0.0367 0.032 Uiso calc R 1 . .
C C5 0.7886(12) 0.2528(8) 0.0123(14) 0.025(3) Uani d . 1 . .
C C6 0.9277(13) 0.2547(9) -0.0176(15) 0.027(3) Uani d . 1 . .

loop_
_atom_site_aniso_label
_atom_site_aniso_U_11
_atom_site_aniso_U_22
_atom_site_aniso_U_33
_atom_site_aniso_U_12
_atom_site_aniso_U_13
_atom_site_aniso_U_23
Mn1 0.0264(10) 0.0225(9) 0.0289(10) -0.0013(7) 0.0085(8) 0.0024(7)
Br1 0.0340(8) 0.0267(7) 0.0244(7) 0.0015(5) 0.0085(5) 0.0002(4)
Br2 0.0366(8) 0.0356(8) 0.0276(7) 0.0081(5) 0.0149(6) 0.0039(5)
O1 0.027(5) 0.048(5) 0.036(5) 0.013(4) 0.012(4) 0.016(4)
O2 0.029(5) 0.039(5) 0.038(5) 0.003(4) 0.024(4) -0.005(4)
O3 0.042(6) 0.026(5) 0.049(6) -0.015(4) 0.015(5) 0.003(4)
O4 0.058(7) 0.033(5) 0.030(5) -0.007(4) 0.020(5) 0.000(4)
N1 0.032(6) 0.031(6) 0.028(6) 0.006(5) 0.007(5) 0.003(4)
C1 0.028(7) 0.035(7) 0.053(8) 0.010(5) 0.030(6) -0.007(6)
C2 0.015(6) 0.061(10) 0.049(9) 0.005(6) 0.014(6) 0.002(7)
C3 0.024(7) 0.063(9) 0.037(8) -0.020(7) 0.008(6) -0.002(7)
C4 0.025(6) 0.022(6) 0.033(7) -0.004(5) 0.009(5) 0.001(5)
C5 0.020(6) 0.044(7) 0.004(5) -0.003(5) -0.003(4) 0.001(4)
C6 0.025(6) 0.040(7) 0.008(5) -0.003(5) -0.005(4) 0.007(5)

loop_
_atom_type_symbol
_atom_type_description
_atom_type_scat_dispersion_real
_atom_type_scat_dispersion_imag
_atom_type_scat_source
C C 0.0033 0.0016 'International Tables Vol C Tables 4.2.6.8 and 6.1.1.4'
H H 0.0000 0.0000 'International Tables Vol C Tables 4.2.6.8 and 6.1.1.4'
Br Br -0.2901 2.4595 'International Tables Vol C Tables 4.2.6.8 and 6.1.1.4'
Mn Mn 0.3368 0.7283 'International Tables Vol C Tables 4.2.6.8 and 6.1.1.4'
N N 0.0061 0.0033 'International Tables Vol C Tables 4.2.6.8 and 6.1.1.4'
O O 0.0106 0.0060 'International Tables Vol C Tables 4.2.6.8 and 6.1.1.4'

loop_
_geom_angle_atom_site_label_1
_geom_angle_atom_site_label_2
_geom_angle_atom_site_label_3
_geom_angle_site_symmetry_1
_geom_angle_site_symmetry_3
_geom_angle
_geom_angle_publ_flag
O4 Mn1 O3 . . 171.1(4) ?
O4 Mn1 O2 . . 86.1(4) ?
O3 Mn1 O2 . . 87.1(3) ?
O4 Mn1 O1 . . 85.2(4) ?
O3 Mn1 O1 . . 89.3(3) ?
O2 Mn1 O1 . . 93.0(3) ?
O4 Mn1 Br2 . . 95.8(3) ?
O3 Mn1 Br2 . . 90.8(3) ?
O2 Mn1 Br2 . . 177.4(3) ?
O1 Mn1 Br2 . . 85.3(2) ?
O4 Mn1 Br1 . . 92.1(3) ?
O3 Mn1 Br1 . . 93.7(2) ?
O2 Mn1 Br1 . . 89.9(2) ?
O1 Mn1 Br1 . . 175.9(2) ?
Br2 Mn1 Br1 . . 91.89(7) ?
C6 O1 Mn1 . . 129.5(8) ?
C6 O2 Mn1 4_566 . 136.7(9) ?
Mn1 O3 H3A . . 110 ?
Mn1 O3 H3B . . 100 ?
H3A O3 H3B . . 134 ?
Mn1 O4 H4A . . 109 ?
Mn1 O4 H4B . . 115 ?
H4A O4 H4B . . 129 ?
C5 N1 C1 . . 120.9(11) ?
C2 C1 N1 . . 120.3(12) ?
C2 C1 H1 . . 119.9 ?
N1 C1 H1 . . 119.9 ?
C1 C2 C3 . . 119.5(12) ?
C1 C2 H2 . . 120.3 ?
C3 C2 H2 . . 120.3 ?
C4 C3 C2 . . 119.9(13) ?
C4 C3 H3 . . 120.1 ?
C2 C3 H3 . . 120.1 ?
C5 C4 C3 . . 119.5(12) ?
C5 C4 H4 . . 120.3 ?
C3 C4 H4 . . 120.3 ?
N1 C5 C4 . . 120.0(12) ?
N1 C5 C6 . . 117.1(10) ?
C4 C5 C6 . . 122.9(11) ?
O2 C6 O1 4_565 . 130.0(13) ?
O2 C6 C5 4_565 . 115.9(11) ?
O1 C6 C5 . . 114.1(10) ?

loop_
_geom_bond_atom_site_label_1
_geom_bond_atom_site_label_2
_geom_bond_site_symmetry_2
_geom_bond_distance
_geom_bond_publ_flag
Mn1 O4 . 2.158(9) ?
Mn1 O3 . 2.184(8) ?
Mn1 O2 . 2.224(8) ?
Mn1 O1 . 2.281(9) ?
Mn1 Br2 . 2.608(2) ?
Mn1 Br1 . 2.699(2) ?
O1 C6 . 1.261(14) ?
O2 C6 4_566 1.217(14) ?
O3 H3A . 0.83 ?
O3 H3B . 1.10 ?
O4 H4A . 0.83 ?
O4 H4B . 1.02 ?
N1 C5 . 1.365(15) ?
N1 C1 . 1.378(16) ?
C1 C2 . 1.366(19) ?
C1 H1 . 0.94 ?
C2 C3 . 1.40(2) ?
C2 H2 . 0.94 ?
C3 C4 . 1.394(18) ?
C3 H3 . 0.94 ?
C4 C5 . 1.378(16) ?
C4 H4 . 0.94 ?
C5 C6 . 1.529(18) ?
C6 O2 4_565 1.217(14) ?

loop_
_geom_hbond_atom_site_label_D
_geom_hbond_atom_site_label_H
_geom_hbond_atom_site_label_A
_geom_hbond_site_symmetry_A
_geom_hbond_distance_DH
_geom_hbond_distance_HA
_geom_hbond_distance_DA
_geom_hbond_angle_DHA
O3 H3A Br1 3_756 0.83 2.58 3.340(9) 154
O3 H3B N1 2_745 1.10 2.41 3.466(14) 162
O4 H4A Br2 4_566 0.83 2.70 3.333(9) 135
O4 H4A O1 4_566 0.83 2.33 2.908(14) 127
O4 H4B Br1 4_565 1.02 2.31 3.210(9) 147
C2 H2 O4 4_465 0.94 2.59 3.319(18) 134
C4 H4 Br2 3_755 0.94 2.80 3.534(12) 135

loop_
_geom_torsion_atom_site_label_1
_geom_torsion_atom_site_label_2
_geom_torsion_atom_site_label_3
_geom_torsion_atom_site_label_4
_geom_torsion_site_symmetry_1
_geom_torsion_site_symmetry_2
_geom_torsion_site_symmetry_3
_geom_torsion_site_symmetry_4
_geom_torsion
_geom_torsion_publ_flag
O4 Mn1 O1 C6 . . . . -47.0(11) ?
O3 Mn1 O1 C6 . . . . 125.9(11) ?
O2 Mn1 O1 C6 . . . . 38.8(11) ?
Br2 Mn1 O1 C6 . . . . -143.2(11) ?
O4 Mn1 O2 C6 . . . 4_566 -3.1(12) ?
O3 Mn1 O2 C6 . . . 4_566 -177.3(12) ?
O1 Mn1 O2 C6 . . . 4_566 -88.1(12) ?
Br1 Mn1 O2 C6 . . . 4_566 89.0(12) ?
C5 N1 C1 C2 . . . . -2(2) ?
N1 C1 C2 C3 . . . . 3(2) ?
C1 C2 C3 C4 . . . . -2(2) ?
C2 C3 C4 C5 . . . . -0.3(19) ?
C1 N1 C5 C4 . . . . 0.4(17) ?
C1 N1 C5 C6 . . . . -179.8(10) ?
C3 C4 C5 N1 . . . . 1.0(18) ?
C3 C4 C5 C6 . . . . -178.8(10) ?
Mn1 O1 C6 O2 . . . 4_565 107.2(14) ?
Mn1 O1 C6 C5 . . . . -73.5(12) ?
N1 C5 C6 O2 . . . 4_565 -19.0(15) ?
C4 C5 C6 O2 . . . 4_565 160.8(12) ?
N1 C5 C6 O1 . . . . 161.6(10) ?
C4 C5 C6 O1 . . . . -18.6(15) ?
